data_7720019
loop_
_publ_author_name
'Leksina, Uliana M.'
'Abramov, Vladimir A.'
'Matveev, Petr I.'
'Lemport, Pavel S.'
'Gopin, Alexander V.'
'Glushkov, Egor D.'
'Lyssenko, Konstantin A.'
'Trigub, Alexander L.'
'Petrov, Vladimir G.'
'Ustynyuk, Yuri A.'
'Nenajdenko, Valentine G.'

_publ_section_title
;
 Polysubstituted guanidine-based receptors for the selective extraction of
 pertechnetate anions from high-level waste.
;
_journal_issue 11
_journal_name_full 'Dalton transactions (Cambridge, England : 2003)'
_journal_page_first 4457
_journal_page_last 4471
_journal_paper_doi 10.1039/d6dt00057f
_journal_volume 55
_journal_year 2026
_chemical_formula_moiety '(O4 Re), (C19 H26 N3)'
_chemical_formula_sum 'C19 H26 N3 O4 Re'
_chemical_formula_weight 546.63
_space_group_crystal_system monoclinic
_space_group_IT_number 14
_space_group_name_Hall '-P 2ybc'
_space_group_name_H-M_alt 'P 1 21/c 1'
_atom_sites_solution_hydrogens mixed
_atom_sites_solution_primary dual
_atom_sites_solution_secondary difmap
_audit_creation_method SHELXL-2018/3
_audit_update_record
;
2025-03-13 deposited with the CCDC.	2026-02-11 downloaded from the CCDC.
;
_cell_angle_alpha 90
_cell_angle_beta 97.410(7)
_cell_angle_gamma 90
_cell_formula_units_Z 8
_cell_length_a 9.268(2)
_cell_length_b 15.741(4)
_cell_length_c 28.086(7)
_cell_measurement_reflns_used 4243
_cell_measurement_temperature 104(2)
_cell_measurement_theta_max 29.98
_cell_measurement_theta_min 2.589
_cell_volume 4063.2(17)
_computing_cell_refinement 'SAINT V8.40B (?, 2016)'
_computing_data_collection 'APEX3 (Bruker, 2019)'
_computing_data_reduction 'SAINT V8.40B (?, 2016)'
_computing_structure_refinement 'SHELXL-2018/3 (Sheldrick, 2018)'
_computing_structure_solution 'SHELXT 2014/5 (Sheldrick, 2014)'
_diffrn_ambient_temperature 104(2)
_diffrn_measured_fraction_theta_full 0.996
_diffrn_measured_fraction_theta_max 0.996
_diffrn_measurement_device_type 'Bruker D8 Quest with Photon III detector'
_diffrn_measurement_method '\f and \w scans'
_diffrn_radiation_type MoK\a
_diffrn_radiation_wavelength 0.71073
_diffrn_reflns_av_R_equivalents 0.0743
_diffrn_reflns_av_unetI/netI 0.0827
_diffrn_reflns_Laue_measured_fraction_full 0.996
_diffrn_reflns_Laue_measured_fraction_max 0.996
_diffrn_reflns_limit_h_max 11
_diffrn_reflns_limit_h_min -11
_diffrn_reflns_limit_k_max 19
_diffrn_reflns_limit_k_min -19
_diffrn_reflns_limit_l_max 34
_diffrn_reflns_limit_l_min -34
_diffrn_reflns_number 25239
_diffrn_reflns_point_group_measured_fraction_full 0.996
_diffrn_reflns_point_group_measured_fraction_max 0.996
_diffrn_reflns_theta_full 25.242
_diffrn_reflns_theta_max 25.999
_diffrn_reflns_theta_min 1.486
_diffrn_source 'micro-focus sealed X-ray tube'
_diffrn_source_current 1.4
_diffrn_source_power 0.07
_diffrn_source_voltage 50.0
_exptl_absorpt_coefficient_mu 6.009
_exptl_absorpt_correction_type multi-scan
_exptl_absorpt_process_details
;
SADABS-2016/2 (Bruker,2016/2) was used for absorption correction.
wR2(int) was 0.1507 before and 0.0590 after correction.
The Ratio of minimum to maximum transmission is 0.4709.
The \l/2 correction factor is Not present.
;
_exptl_crystal_colour colorless
_exptl_crystal_density_diffrn 1.787
_exptl_crystal_description block
_exptl_crystal_F_000 2144
_exptl_crystal_size_max 0.160
_exptl_crystal_size_mid 0.140
_exptl_crystal_size_min 0.120
_exptl_transmission_factor_max 0.672
_exptl_transmission_factor_min 0.364
_refine_diff_density_max 1.445
_refine_diff_density_min -1.538
_refine_diff_density_rms 0.179
_refine_ls_extinction_method none
_refine_ls_goodness_of_fit_ref 1.094
_refine_ls_hydrogen_treatment constr
_refine_ls_matrix_type full
_refine_ls_number_parameters 467
_refine_ls_number_reflns 7965
_refine_ls_number_restraints 149
_refine_ls_restrained_S_all 1.087
_refine_ls_R_factor_all 0.1104
_refine_ls_R_factor_gt 0.0699
_refine_ls_shift/su_max 0.002
_refine_ls_shift/su_mean 0.000
_refine_ls_structure_factor_coef Fsqd
_refine_ls_weighting_details 'w=1/[\s^2^(Fo^2^)+66.1372P] where P=(Fo^2^+2Fc^2^)/3'
_refine_ls_weighting_scheme calc
_refine_ls_wR_factor_gt 0.1252
_refine_ls_wR_factor_ref 0.1411
_reflns_Friedel_coverage 0.000
_reflns_number_gt 5077
_reflns_number_total 7965
_reflns_threshold_expression 'I > 2\s(I)'
_cod_data_source_file d6dt00057f2.cif
_cod_data_source_block 16
_cod_depositor_comments 'Adding full bibliography for 7720018--7720021.cif.'
_cod_original_cell_volume 4063.4(17)
_cod_original_sg_symbol_H-M 'P 21/c'
_cod_database_code 7720019
_shelx_shelxl_version_number 2018/3
_shelx_space_group_comment
;
The symmetry employed for this shelxl refinement is uniquely defined
by the following loop, which should always be used as a source of
symmetry information in preference to the above space-group names.
They are only intended as comments.
;
_shelx_estimated_absorpt_t_max 0.532
_shelx_estimated_absorpt_t_min 0.446

loop_
_space_group_symop_operation_xyz
'x, y, z'
'-x, y+1/2, -z+1/2'
'-x, -y, -z'
'x, -y-1/2, z-1/2'

loop_
_atom_site_label
_atom_site_type_symbol
_atom_site_fract_x
_atom_site_fract_y
_atom_site_fract_z
_atom_site_U_iso_or_equiv
_atom_site_adp_type
_atom_site_occupancy
_atom_site_site_symmetry_order
_atom_site_calc_flag
_atom_site_refinement_flags_posn
_atom_site_refinement_flags_adp
_atom_site_refinement_flags_occupancy
_atom_site_disorder_assembly
_atom_site_disorder_group
Re1 Re 0.34101(5) 0.38858(3) 0.50407(2) 0.02057(13) Uani 1 1 d . . . . .
Re2 Re 0.84433(5) 0.10915(4) 0.50044(2) 0.02957(16) Uani 1 1 d . . . . .
O1 O 0.1993(7) 0.3224(5) 0.4801(3) 0.0230(18) Uani 1 1 d . . . . .
O2 O 0.2765(9) 0.4541(5) 0.5451(3) 0.030(2) Uani 1 1 d . . . . .
O3 O 0.4022(8) 0.4468(5) 0.4592(3) 0.0268(19) Uani 1 1 d . . . . .
O4 O 0.4846(8) 0.3268(6) 0.5314(3) 0.029(2) Uani 1 1 d . . . . .
O5 O 0.7275(9) 0.1721(6) 0.5289(3) 0.035(2) Uani 1 1 d . . . . .
O6 O 0.9428(10) 0.0457(8) 0.5430(4) 0.068(4) Uani 1 1 d . . . . .
O7 O 0.7411(9) 0.0482(6) 0.4576(4) 0.039(2) Uani 1 1 d . . . . .
O8 O 0.9629(9) 0.1735(6) 0.4743(3) 0.034(2) Uani 1 1 d . . . . .
N1 N -0.0951(9) 0.3567(7) 0.4360(3) 0.023(2) Uani 1 1 d . . . . .
H1A H -0.016753 0.339402 0.454506 0.028 Uiso 1 1 calc R U . . .
N2 N -0.3514(10) 0.3577(6) 0.4301(3) 0.023(2) Uani 1 1 d . . . . .
H2A H -0.421676 0.384599 0.442092 0.027 Uiso 1 1 calc R U . . .
N3 N -0.2113(11) 0.3631(7) 0.5034(4) 0.030(3) Uani 1 1 d . . . . .
H3B H -0.291958 0.355775 0.516342 0.036 Uiso 1 1 calc R U . . .
C1 C -0.2189(12) 0.3585(8) 0.4561(4) 0.023(3) Uani 1 1 d . . . . .
C2 C -0.0764(11) 0.3795(8) 0.3888(4) 0.0297(14) Uani 1 1 d D . . . .
C3 C -0.1526(12) 0.4465(8) 0.3646(5) 0.0297(14) Uani 1 1 d D . . . .
H3A H -0.223552 0.476582 0.379501 0.036 Uiso 1 1 calc R U . . .
C4 C -0.1247(12) 0.4691(8) 0.3190(5) 0.0297(14) Uani 1 1 d D . . . .
H4A H -0.203788 0.493866 0.298140 0.036 Uiso 1 1 d R U . A .
C5 C -0.032(2) 0.4144(15) 0.2977(10) 0.0297(14) Uani 0.52(3) 1 d D . P A 1
H5A H -0.017646 0.426137 0.265501 0.036 Uiso 0.52(3) 1 calc R U P A 1
C6 C 0.042(3) 0.3438(18) 0.3197(8) 0.0297(14) Uani 0.52(3) 1 d D . P A 1
H6A H 0.107204 0.310718 0.303797 0.036 Uiso 0.52(3) 1 calc R U P A 1
C7 C 0.015(3) 0.3253(17) 0.3662(8) 0.0297(14) Uani 0.52(3) 1 d D . P A 1
H7A H 0.057092 0.276621 0.382501 0.036 Uiso 0.52(3) 1 calc R U P A 1
C5' C -0.009(2) 0.4373(19) 0.2979(11) 0.0297(14) Uani 0.48(3) 1 d D . P A 2
H5'A H 0.011207 0.455149 0.267122 0.036 Uiso 0.48(3) 1 calc R U P A 2
C6' C 0.070(3) 0.382(2) 0.3232(8) 0.0297(14) Uani 0.48(3) 1 d D . P A 2
H6'A H 0.149509 0.357007 0.309706 0.036 Uiso 0.48(3) 1 calc R U P A 2
C7' C 0.047(2) 0.356(2) 0.3689(8) 0.0297(14) Uani 0.48(3) 1 d D . P A 2
H7'A H 0.117202 0.321014 0.387049 0.036 Uiso 0.48(3) 1 calc R U P A 2
C8 C -0.3882(12) 0.3171(7) 0.3848(4) 0.023(3) Uani 1 1 d . . . . .
C9 C -0.5011(13) 0.3529(9) 0.3541(5) 0.031(3) Uani 1 1 d . . . . .
H9A H -0.547077 0.403735 0.362418 0.038 Uiso 1 1 calc R U . . .
C10 C -0.5456(13) 0.3114(9) 0.3098(5) 0.040(4) Uani 1 1 d . . . . .
H10A H -0.622991 0.334884 0.288382 0.048 Uiso 1 1 calc R U . . .
C11 C -0.4808(16) 0.2395(10) 0.2975(5) 0.045(4) Uani 1 1 d . . . . .
H11A H -0.511903 0.212280 0.267752 0.054 Uiso 1 1 calc R U . . .
C12 C -0.3686(18) 0.2063(10) 0.3289(6) 0.050(4) Uani 1 1 d . . . . .
H12A H -0.320747 0.156459 0.320066 0.060 Uiso 1 1 calc R U . . .
C13 C -0.3233(16) 0.2435(9) 0.3732(5) 0.038(3) Uani 1 1 d . . . . .
H13A H -0.248628 0.218255 0.395006 0.046 Uiso 1 1 calc R U . . .
C14 C -0.0787(12) 0.3793(9) 0.5351(4) 0.032(3) Uani 1 1 d D . . . .
H14A H -0.023244 0.425232 0.521638 0.038 Uiso 0.545(12) 1 d R U P B 1
H14B H -0.017674 0.327502 0.538098 0.038 Uiso 0.545(12) 1 d R U P B 1
H14C H -0.049254 0.438912 0.530588 0.038 Uiso 0.455(12) 1 d R U P B 2
H14D H -0.001494 0.342262 0.525248 0.038 Uiso 0.455(12) 1 d R U P B 2
C15 C -0.116(4) 0.4051(14) 0.5836(7) 0.034(7) Uani 0.545(12) 1 d D . P B 1
H15A H -0.188015 0.451798 0.579516 0.040 Uiso 0.545(12) 1 calc R U P B 1
H15B H -0.027135 0.427079 0.603134 0.040 Uiso 0.545(12) 1 calc R U P B 1
C16 C -0.177(2) 0.3325(13) 0.6102(7) 0.024(4) Uani 0.545(12) 1 d D . P B 1
H16A H -0.269056 0.312321 0.591907 0.028 Uiso 0.545(12) 1 calc R U P B 1
H16B H -0.107207 0.284653 0.613484 0.028 Uiso 0.545(12) 1 calc R U P B 1
C17 C -0.205(3) 0.362(2) 0.6595(8) 0.035(8) Uani 0.545(12) 1 d D . P B 1
H17A H -0.115787 0.390222 0.675321 0.042 Uiso 0.545(12) 1 calc R U P B 1
H17B H -0.223255 0.311820 0.678894 0.042 Uiso 0.545(12) 1 calc R U P B 1
C18 C -0.331(3) 0.4231(15) 0.6595(8) 0.032(5) Uani 0.545(12) 1 d D . P B 1
H18A H -0.309792 0.475762 0.642500 0.039 Uiso 0.545(12) 1 calc R U P B 1
H18B H -0.419371 0.397114 0.641599 0.039 Uiso 0.545(12) 1 calc R U P B 1
C19 C -0.363(3) 0.446(2) 0.7095(8) 0.045(6) Uani 0.545(12) 1 d D . P B 1
H19A H -0.445259 0.485214 0.707277 0.067 Uiso 0.545(12) 1 calc R U P B 1
H19B H -0.386524 0.394164 0.726303 0.067 Uiso 0.545(12) 1 calc R U P B 1
H19C H -0.276883 0.472856 0.727204 0.067 Uiso 0.545(12) 1 calc R U P B 1
C15' C -0.090(4) 0.366(2) 0.5879(7) 0.034(7) Uani 0.455(12) 1 d D . P B 2
H15C H 0.007538 0.377981 0.605585 0.040 Uiso 0.455(12) 1 calc R U P B 2
H15D H -0.107490 0.304189 0.592200 0.040 Uiso 0.455(12) 1 calc R U P B 2
C16' C -0.200(2) 0.4132(16) 0.6134(8) 0.024(4) Uani 0.455(12) 1 d D . P B 2
H16C H -0.182974 0.474927 0.610310 0.028 Uiso 0.455(12) 1 calc R U P B 2
H16D H -0.298668 0.400806 0.596800 0.028 Uiso 0.455(12) 1 calc R U P B 2
C17' C -0.197(4) 0.392(3) 0.6661(9) 0.035(8) Uani 0.455(12) 1 d D . P B 2
H17C H -0.098760 0.405259 0.682775 0.042 Uiso 0.455(12) 1 calc R U P B 2
H17D H -0.212698 0.330297 0.669223 0.042 Uiso 0.455(12) 1 calc R U P B 2
C18' C -0.308(2) 0.439(2) 0.6917(12) 0.032(5) Uani 0.455(12) 1 d D . P B 2
H18C H -0.290243 0.424413 0.726280 0.039 Uiso 0.455(12) 1 calc R U P B 2
H18D H -0.292831 0.500442 0.688530 0.039 Uiso 0.455(12) 1 calc R U P B 2
C19' C -0.466(2) 0.418(2) 0.6734(12) 0.045(6) Uani 0.455(12) 1 d D . P B 2
H19D H -0.529485 0.451029 0.691797 0.067 Uiso 0.455(12) 1 calc R U P B 2
H19E H -0.485700 0.433794 0.639365 0.067 Uiso 0.455(12) 1 calc R U P B 2
H19F H -0.483106 0.357608 0.677193 0.067 Uiso 0.455(12) 1 calc R U P B 2
N4' N 0.2162(16) 0.1489(12) 0.5758(6) 0.015(3) Uani 0.584(13) 1 d D U P C 2
H4'A H 0.135906 0.121904 0.564390 0.019 Uiso 0.584(13) 1 calc R U P C 2
N5 N 0.2995(10) 0.1384(7) 0.5013(3) 0.028(2) Uani 1 1 d D U . . .
H5B H 0.209185 0.146391 0.488071 0.033 Uiso 1 1 calc R U . . .
N6 N 0.4640(9) 0.1379(6) 0.5707(4) 0.024(2) Uani 1 1 d D . . . .
H6B H 0.533679 0.152131 0.553682 0.028 Uiso 1 1 calc R U . . .
C20 C 0.3254(9) 0.1396(8) 0.5485(4) 0.028(3) Uani 1 1 d D . . . .
N4 N 0.202(2) 0.1272(16) 0.5673(9) 0.015(3) Uani 0.416(13) 1 d D U P C 1
H4B H 0.130788 0.097041 0.551802 0.019 Uiso 0.416(13) 1 calc R U P C 1
C21 C 0.188(4) 0.162(2) 0.6115(14) 0.030(2) Uani 0.416(13) 1 d . . P C 1
C22 C 0.093(3) 0.119(2) 0.6393(11) 0.030(2) Uani 0.416(13) 1 d . . P C 1
H22A H 0.049555 0.066571 0.628433 0.036 Uiso 0.416(13) 1 calc R U P C 1
C23 C 0.064(3) 0.153(2) 0.6811(11) 0.030(2) Uani 0.416(13) 1 d . . P C 1
H23A H 0.002509 0.123783 0.700169 0.036 Uiso 0.416(13) 1 calc R U P C 1
C24 C 0.126(4) 0.233(3) 0.6969(16) 0.030(2) Uani 0.416(13) 1 d . . P C 1
H24A H 0.103590 0.257946 0.725971 0.036 Uiso 0.416(13) 1 calc R U P C 1
C25 C 0.216(3) 0.274(2) 0.6709(12) 0.030(2) Uani 0.416(13) 1 d . . P C 1
H25A H 0.260439 0.326068 0.681383 0.036 Uiso 0.416(13) 1 calc R U P C 1
C26 C 0.243(4) 0.236(3) 0.6276(13) 0.030(2) Uani 0.416(13) 1 d . . P C 1
H26A H 0.304238 0.265972 0.608601 0.036 Uiso 0.416(13) 1 calc R U P C 1
C27 C 0.5046(12) 0.1147(8) 0.6192(5) 0.029(3) Uani 1 1 d . . . . .
C28 C 0.4379(14) 0.0493(9) 0.6413(6) 0.044(4) Uani 1 1 d . . . . .
H28A H 0.361823 0.017233 0.623972 0.053 Uiso 1 1 calc R U . . .
C29 C 0.4833(16) 0.0320(9) 0.6884(6) 0.052(5) Uani 1 1 d . . . . .
H29A H 0.439052 -0.013334 0.703465 0.063 Uiso 1 1 calc R U . . .
C30 C 0.5913(14) 0.0783(9) 0.7146(6) 0.043(4) Uani 1 1 d . . . . .
H30A H 0.617589 0.067749 0.747932 0.052 Uiso 1 1 calc R U . . .
C31 C 0.6599(15) 0.1396(11) 0.6918(6) 0.050(4) Uani 1 1 d . . . . .
H31A H 0.737348 0.170929 0.708959 0.060 Uiso 1 1 calc R U . . .
C32 C 0.6190(15) 0.1561(9) 0.6454(5) 0.041(4) Uani 1 1 d . . . . .
H32A H 0.670712 0.197891 0.629924 0.050 Uiso 1 1 calc R U . . .
C21' C 0.206(3) 0.1940(18) 0.6195(10) 0.030(2) Uani 0.584(13) 1 d . . P C 2
C22' C 0.103(2) 0.1706(17) 0.6486(8) 0.030(2) Uani 0.584(13) 1 d . . P C 2
H22B H 0.038998 0.124753 0.639499 0.036 Uiso 0.584(13) 1 calc R U P C 2
C23' C 0.094(3) 0.2136(18) 0.6912(11) 0.030(2) Uani 0.584(13) 1 d . . P C 2
H23B H 0.027661 0.195724 0.712200 0.036 Uiso 0.584(13) 1 calc R U P C 2
C24' C 0.186(2) 0.2846(15) 0.7027(8) 0.030(2) Uani 0.584(13) 1 d . . P C 2
H24B H 0.177726 0.316649 0.730932 0.036 Uiso 0.584(13) 1 calc R U P C 2
C25' C 0.286(2) 0.3069(16) 0.6732(8) 0.030(2) Uani 0.584(13) 1 d . . P C 2
H25B H 0.349768 0.353221 0.682041 0.036 Uiso 0.584(13) 1 calc R U P C 2
C26' C 0.298(3) 0.2644(16) 0.6312(9) 0.030(2) Uani 0.584(13) 1 d . . P C 2
H26B H 0.365753 0.281811 0.610543 0.036 Uiso 0.584(13) 1 calc R U P C 2
C33 C 0.4157(12) 0.1239(10) 0.4676(4) 0.042(3) Uani 1 1 d D U . . .
H33C H 0.493058 0.089599 0.483506 0.050 Uiso 0.5 1 d R U P D 2
H33D H 0.455548 0.177329 0.459246 0.050 Uiso 0.5 1 d R U P D 2
H33A H 0.445478 0.065429 0.468736 0.050 Uiso 0.5 1 d R U P E 1
H33B H 0.499198 0.158359 0.478176 0.050 Uiso 0.5 1 d R U P E 1
C34 C 0.355(3) 0.1467(19) 0.4167(7) 0.061(3) Uani 0.624(13) 1 d D . P F 1
H34A H 0.317142 0.205569 0.417113 0.073 Uiso 0.624(13) 1 calc R U P F 1
H34D H 0.436756 0.147369 0.397384 0.073 Uiso 0.624(13) 1 calc R U P F 1
C35 C 0.238(3) 0.0929(19) 0.3909(8) 0.061(3) Uani 0.624(13) 1 d D . P F 1
H35A H 0.148522 0.103294 0.406088 0.073 Uiso 0.624(13) 1 calc R U P F 1
H35D H 0.265567 0.033017 0.397581 0.073 Uiso 0.624(13) 1 calc R U P F 1
C36 C 0.196(3) 0.100(2) 0.3380(8) 0.061(3) Uani 0.624(13) 1 d D . P F 1
H36A H 0.170821 0.160644 0.331106 0.073 Uiso 0.624(13) 1 calc R U P F 1
H36D H 0.283543 0.087786 0.322678 0.073 Uiso 0.624(13) 1 calc R U P F 1
C37 C 0.075(2) 0.0484(19) 0.3129(10) 0.061(3) Uani 0.624(13) 1 d D . P F 1
H37A H 0.100665 -0.012591 0.316264 0.073 Uiso 0.624(13) 1 calc R U P F 1
H37B H 0.061850 0.062544 0.278281 0.073 Uiso 0.624(13) 1 calc R U P F 1
C38 C -0.064(2) 0.064(2) 0.3333(10) 0.061(3) Uani 0.624(13) 1 d D . P F 1
H38A H -0.141507 0.029454 0.316186 0.091 Uiso 0.624(13) 1 calc R U P F 1
H38B H -0.051147 0.049465 0.367429 0.091 Uiso 0.624(13) 1 calc R U P F 1
H38C H -0.089915 0.124508 0.329493 0.091 Uiso 0.624(13) 1 calc R U P F 1
C34' C 0.347(4) 0.082(3) 0.4232(11) 0.061(3) Uani 0.376(13) 1 d D . P F 2
H34B H 0.276409 0.037824 0.430308 0.073 Uiso 0.376(13) 1 calc R U P F 2
H34C H 0.420559 0.055735 0.405159 0.073 Uiso 0.376(13) 1 calc R U P F 2
C35' C 0.272(5) 0.155(3) 0.3961(14) 0.061(3) Uani 0.376(13) 1 d D . P F 2
H35B H 0.189916 0.174771 0.412627 0.073 Uiso 0.376(13) 1 calc R U P F 2
H35C H 0.340917 0.202667 0.395070 0.073 Uiso 0.376(13) 1 calc R U P F 2
C36' C 0.216(5) 0.128(4) 0.3461(15) 0.061(3) Uani 0.376(13) 1 d D . P F 2
H36B H 0.207798 0.177912 0.324738 0.073 Uiso 0.376(13) 1 calc R U P F 2
H36C H 0.286302 0.087824 0.334444 0.073 Uiso 0.376(13) 1 calc R U P F 2
C37' C 0.072(4) 0.086(3) 0.3437(15) 0.061(3) Uani 0.376(13) 1 d D . P F 2
H37C H 0.034329 0.086886 0.375138 0.073 Uiso 0.376(13) 1 calc R U P F 2
H37D H 0.075817 0.025967 0.332694 0.073 Uiso 0.376(13) 1 calc R U P F 2
C38' C -0.019(4) 0.139(3) 0.3076(15) 0.061(3) Uani 0.376(13) 1 d D . P F 2
H38D H -0.118752 0.116982 0.302839 0.091 Uiso 0.376(13) 1 calc R U P F 2
H38E H -0.019473 0.197664 0.319162 0.091 Uiso 0.376(13) 1 calc R U P F 2
H38F H 0.021650 0.137281 0.277092 0.091 Uiso 0.376(13) 1 calc R U P F 2

loop_
_atom_site_aniso_label
_atom_site_aniso_U_11
_atom_site_aniso_U_22
_atom_site_aniso_U_33
_atom_site_aniso_U_23
_atom_site_aniso_U_13
_atom_site_aniso_U_12
Re1 0.0159(2) 0.0206(3) 0.0260(3) 0.0023(2) 0.00573(19) 0.0027(2)
Re2 0.0145(2) 0.0385(3) 0.0358(3) 0.0159(3) 0.0040(2) 0.0036(2)
O1 0.007(3) 0.027(5) 0.034(5) -0.002(4) 0.000(3) -0.002(3)
O2 0.030(5) 0.021(5) 0.042(5) -0.005(4) 0.015(4) 0.000(4)
O3 0.018(4) 0.028(5) 0.035(5) 0.011(4) 0.006(4) 0.006(4)
O4 0.023(4) 0.037(5) 0.025(5) 0.006(4) 0.001(4) 0.001(4)
O5 0.020(4) 0.043(6) 0.042(5) -0.011(5) 0.001(4) -0.008(4)
O6 0.028(5) 0.110(10) 0.064(8) 0.064(8) 0.002(5) 0.004(6)
O7 0.019(4) 0.032(5) 0.064(7) 0.005(5) -0.001(4) -0.002(4)
O8 0.024(4) 0.030(5) 0.050(6) 0.008(5) 0.019(4) -0.005(4)
N1 0.013(4) 0.035(6) 0.022(5) 0.005(5) 0.004(4) 0.008(4)
N2 0.015(5) 0.027(6) 0.027(6) 0.006(4) 0.005(4) -0.002(4)
N3 0.024(5) 0.042(7) 0.027(6) 0.001(5) 0.010(5) 0.001(5)
C1 0.017(5) 0.026(7) 0.027(7) 0.003(5) 0.004(5) 0.002(5)
C2 0.019(3) 0.035(4) 0.036(3) 0.003(3) 0.005(2) -0.007(3)
C3 0.019(3) 0.035(4) 0.036(3) 0.003(3) 0.005(2) -0.007(3)
C4 0.019(3) 0.035(4) 0.036(3) 0.003(3) 0.005(2) -0.007(3)
C5 0.019(3) 0.035(4) 0.036(3) 0.003(3) 0.005(2) -0.007(3)
C6 0.019(3) 0.035(4) 0.036(3) 0.003(3) 0.005(2) -0.007(3)
C7 0.019(3) 0.035(4) 0.036(3) 0.003(3) 0.005(2) -0.007(3)
C5' 0.019(3) 0.035(4) 0.036(3) 0.003(3) 0.005(2) -0.007(3)
C6' 0.019(3) 0.035(4) 0.036(3) 0.003(3) 0.005(2) -0.007(3)
C7' 0.019(3) 0.035(4) 0.036(3) 0.003(3) 0.005(2) -0.007(3)
C8 0.022(6) 0.013(6) 0.034(7) 0.004(5) 0.001(5) -0.005(5)
C9 0.024(6) 0.031(7) 0.039(8) -0.004(6) 0.003(6) 0.002(5)
C10 0.019(6) 0.047(9) 0.051(9) 0.006(7) -0.005(6) -0.003(6)
C11 0.044(8) 0.054(10) 0.037(8) -0.013(8) 0.007(7) -0.008(8)
C12 0.070(11) 0.037(9) 0.045(9) -0.010(7) 0.008(8) 0.007(8)
C13 0.053(9) 0.025(8) 0.037(8) -0.002(6) 0.006(7) 0.007(7)
C14 0.018(6) 0.044(8) 0.035(7) 0.010(7) 0.008(5) 0.007(6)
C15 0.025(13) 0.04(2) 0.031(9) -0.014(12) 0.005(8) -0.012(15)
C16 0.020(8) 0.016(8) 0.032(9) 0.000(7) -0.005(7) -0.002(7)
C17 0.031(8) 0.04(2) 0.028(10) -0.009(12) -0.001(8) -0.003(13)
C18 0.027(10) 0.029(11) 0.042(13) 0.005(11) 0.009(11) 0.000(8)
C19 0.032(11) 0.056(15) 0.052(14) -0.005(12) 0.021(10) -0.008(10)
C15' 0.025(13) 0.04(2) 0.031(9) -0.014(12) 0.005(8) -0.012(15)
C16' 0.020(8) 0.016(8) 0.032(9) 0.000(7) -0.005(7) -0.002(7)
C17' 0.031(8) 0.04(2) 0.028(10) -0.009(12) -0.001(8) -0.003(13)
C18' 0.027(10) 0.029(11) 0.042(13) 0.005(11) 0.009(11) 0.000(8)
C19' 0.032(11) 0.056(15) 0.052(14) -0.005(12) 0.021(10) -0.008(10)
N4' 0.015(3) 0.015(3) 0.016(3) -0.0001(14) 0.0018(14) -0.0003(14)
N5 0.026(3) 0.030(3) 0.028(3) -0.0009(19) 0.0045(19) 0.0002(19)
N6 0.021(5) 0.017(5) 0.035(6) -0.003(4) 0.014(4) -0.006(4)
C20 0.018(6) 0.020(6) 0.043(8) 0.004(6) -0.003(5) -0.003(5)
N4 0.015(3) 0.015(3) 0.016(3) -0.0001(14) 0.0018(14) -0.0003(14)
C21 0.025(4) 0.034(6) 0.032(4) 0.004(5) 0.007(4) 0.013(4)
C22 0.025(4) 0.034(6) 0.032(4) 0.004(5) 0.007(4) 0.013(4)
C23 0.025(4) 0.034(6) 0.032(4) 0.004(5) 0.007(4) 0.013(4)
C24 0.025(4) 0.034(6) 0.032(4) 0.004(5) 0.007(4) 0.013(4)
C25 0.025(4) 0.034(6) 0.032(4) 0.004(5) 0.007(4) 0.013(4)
C26 0.025(4) 0.034(6) 0.032(4) 0.004(5) 0.007(4) 0.013(4)
C27 0.020(6) 0.027(7) 0.041(7) -0.008(6) 0.010(5) 0.005(5)
C28 0.025(7) 0.030(8) 0.072(11) 0.008(8) -0.014(7) 0.002(6)
C29 0.047(9) 0.030(8) 0.071(12) 0.023(8) -0.028(8) -0.012(7)
C30 0.028(7) 0.046(9) 0.052(9) 0.002(8) -0.012(7) 0.002(7)
C31 0.028(7) 0.068(12) 0.054(10) -0.019(9) 0.003(7) -0.018(7)
C32 0.039(8) 0.040(9) 0.049(9) -0.016(7) 0.018(7) -0.025(7)
C21' 0.025(4) 0.034(6) 0.032(4) 0.004(5) 0.007(4) 0.013(4)
C22' 0.025(4) 0.034(6) 0.032(4) 0.004(5) 0.007(4) 0.013(4)
C23' 0.025(4) 0.034(6) 0.032(4) 0.004(5) 0.007(4) 0.013(4)
C24' 0.025(4) 0.034(6) 0.032(4) 0.004(5) 0.007(4) 0.013(4)
C25' 0.025(4) 0.034(6) 0.032(4) 0.004(5) 0.007(4) 0.013(4)
C26' 0.025(4) 0.034(6) 0.032(4) 0.004(5) 0.007(4) 0.013(4)
C33 0.040(4) 0.042(4) 0.043(4) -0.001(2) 0.005(2) 0.001(2)
C34 0.044(6) 0.086(10) 0.056(7) -0.008(7) 0.016(5) -0.005(6)
C35 0.044(6) 0.086(10) 0.056(7) -0.008(7) 0.016(5) -0.005(6)
C36 0.044(6) 0.086(10) 0.056(7) -0.008(7) 0.016(5) -0.005(6)
C37 0.044(6) 0.086(10) 0.056(7) -0.008(7) 0.016(5) -0.005(6)
C38 0.044(6) 0.086(10) 0.056(7) -0.008(7) 0.016(5) -0.005(6)
C34' 0.044(6) 0.086(10) 0.056(7) -0.008(7) 0.016(5) -0.005(6)
C35' 0.044(6) 0.086(10) 0.056(7) -0.008(7) 0.016(5) -0.005(6)
C36' 0.044(6) 0.086(10) 0.056(7) -0.008(7) 0.016(5) -0.005(6)
C37' 0.044(6) 0.086(10) 0.056(7) -0.008(7) 0.016(5) -0.005(6)
C38' 0.044(6) 0.086(10) 0.056(7) -0.008(7) 0.016(5) -0.005(6)

loop_
_atom_type_symbol
_atom_type_description
_atom_type_scat_dispersion_real
_atom_type_scat_dispersion_imag
_atom_type_scat_source
C C 0.0033 0.0016 'International Tables Vol C Tables 4.2.6.8 and 6.1.1.4'
H H 0.0000 0.0000 'International Tables Vol C Tables 4.2.6.8 and 6.1.1.4'
N N 0.0061 0.0033 'International Tables Vol C Tables 4.2.6.8 and 6.1.1.4'
O O 0.0106 0.0060 'International Tables Vol C Tables 4.2.6.8 and 6.1.1.4'
Re Re -1.0185 7.2310 'International Tables Vol C Tables 4.2.6.8 and 6.1.1.4'

loop_
_geom_angle_atom_site_label_1
_geom_angle_atom_site_label_2
_geom_angle_atom_site_label_3
_geom_angle
_geom_angle_site_symmetry_1
_geom_angle_site_symmetry_3
_geom_angle_publ_flag
O2 Re1 O3 110.5(4) . . ?
O2 Re1 O1 108.0(4) . . ?
O3 Re1 O1 109.8(4) . . ?
O2 Re1 O4 110.7(4) . . ?
O3 Re1 O4 108.4(4) . . ?
O1 Re1 O4 109.4(4) . . ?
O6 Re2 O8 109.0(4) . . ?
O6 Re2 O7 110.9(6) . . ?
O8 Re2 O7 110.8(4) . . ?
O6 Re2 O5 108.5(5) . . ?
O8 Re2 O5 109.3(4) . . ?
O7 Re2 O5 108.3(4) . . ?
C1 N1 C2 127.4(10) . . ?
C1 N1 H1A 116.3 . . ?
C2 N1 H1A 116.3 . . ?
C1 N2 C8 125.9(10) . . ?
C1 N2 H2A 117.1 . . ?
C8 N2 H2A 117.1 . . ?
C1 N3 C14 124.0(10) . . ?
C1 N3 H3B 118.0 . . ?
C14 N3 H3B 118.0 . . ?
N3 C1 N1 119.0(10) . . ?
N3 C1 N2 118.2(10) . . ?
N1 C1 N2 122.7(11) . . ?
C7' C2 C3 113.5(15) . . ?
C3 C2 C7 122.4(14) . . ?
C7' C2 N1 121.4(13) . . ?
C3 C2 N1 122.3(10) . . ?
C7 C2 N1 115.1(13) . . ?
C4 C3 C2 120.0(11) . . ?
C4 C3 H3A 120.0 . . ?
C2 C3 H3A 120.0 . . ?
C5' C4 C3 123.3(17) . . ?
C3 C4 C5 115.6(16) . . ?
C5' C4 H4A 117.3 . . ?
C3 C4 H4A 116.8 . . ?
C5 C4 H4A 116.8 . . ?
C4 C5 C6 126(2) . . ?
C4 C5 H5A 116.9 . . ?
C6 C5 H5A 116.9 . . ?
C7 C6 C5 116(2) . . ?
C7 C6 H6A 122.0 . . ?
C5 C6 H6A 122.0 . . ?
C6 C7 C2 119(2) . . ?
C6 C7 H7A 120.4 . . ?
C2 C7 H7A 120.4 . . ?
C6' C5' C4 115(2) . . ?
C6' C5' H5'A 122.4 . . ?
C4 C5' H5'A 122.4 . . ?
C5' C6' C7' 124(2) . . ?
C5' C6' H6'A 118.1 . . ?
C7' C6' H6'A 118.1 . . ?
C2 C7' C6' 122(2) . . ?
C2 C7' H7'A 119.0 . . ?
C6' C7' H7'A 119.0 . . ?
C13 C8 C9 121.2(12) . . ?
C13 C8 N2 122.1(11) . . ?
C9 C8 N2 116.6(11) . . ?
C8 C9 C10 118.0(12) . . ?
C8 C9 H9A 121.0 . . ?
C10 C9 H9A 121.0 . . ?
C11 C10 C9 121.6(13) . . ?
C11 C10 H10A 119.2 . . ?
C9 C10 H10A 119.2 . . ?
C10 C11 C12 118.6(14) . . ?
C10 C11 H11A 120.7 . . ?
C12 C11 H11A 120.7 . . ?
C11 C12 C13 122.0(15) . . ?
C11 C12 H12A 119.0 . . ?
C13 C12 H12A 119.0 . . ?
C8 C13 C12 118.6(14) . . ?
C8 C13 H13A 120.7 . . ?
C12 C13 H13A 120.7 . . ?
N3 C14 C15 109.3(16) . . ?
N3 C14 C15' 114.8(18) . . ?
N3 C14 H14A 109.7 . . ?
C15 C14 H14A 109.8 . . ?
N3 C14 H14B 109.8 . . ?
C15 C14 H14B 109.9 . . ?
H14A C14 H14B 108.3 . . ?
N3 C14 H14C 108.4 . . ?
C15' C14 H14C 108.3 . . ?
N3 C14 H14D 108.2 . . ?
C15' C14 H14D 109.3 . . ?
H14C C14 H14D 107.5 . . ?
C14 C15 C16 112.8(17) . . ?
C14 C15 H15A 109.0 . . ?
C16 C15 H15A 109.0 . . ?
C14 C15 H15B 109.0 . . ?
C16 C15 H15B 109.0 . . ?
H15A C15 H15B 107.8 . . ?
C17 C16 C15 110(2) . . ?
C17 C16 H16A 109.7 . . ?
C15 C16 H16A 109.7 . . ?
C17 C16 H16B 109.7 . . ?
C15 C16 H16B 109.7 . . ?
H16A C16 H16B 108.2 . . ?
C16 C17 C18 115(2) . . ?
C16 C17 H17A 108.6 . . ?
C18 C17 H17A 108.6 . . ?
C16 C17 H17B 108.6 . . ?
C18 C17 H17B 108.6 . . ?
H17A C17 H17B 107.5 . . ?
C19 C18 C17 113(2) . . ?
C19 C18 H18A 109.0 . . ?
C17 C18 H18A 109.0 . . ?
C19 C18 H18B 109.0 . . ?
C17 C18 H18B 109.0 . . ?
H18A C18 H18B 107.8 . . ?
C18 C19 H19A 109.5 . . ?
C18 C19 H19B 109.5 . . ?
H19A C19 H19B 109.5 . . ?
C18 C19 H19C 109.5 . . ?
H19A C19 H19C 109.5 . . ?
H19B C19 H19C 109.5 . . ?
C14 C15' C16' 122(2) . . ?
C14 C15' H15C 106.9 . . ?
C16' C15' H15C 106.9 . . ?
C14 C15' H15D 106.9 . . ?
C16' C15' H15D 106.9 . . ?
H15C C15' H15D 106.7 . . ?
C17' C16' C15' 115(2) . . ?
C17' C16' H16C 108.5 . . ?
C15' C16' H16C 108.5 . . ?
C17' C16' H16D 108.5 . . ?
C15' C16' H16D 108.5 . . ?
H16C C16' H16D 107.5 . . ?
C16' C17' C18' 115(3) . . ?
C16' C17' H17C 108.4 . . ?
C18' C17' H17C 108.4 . . ?
C16' C17' H17D 108.4 . . ?
C18' C17' H17D 108.4 . . ?
H17C C17' H17D 107.5 . . ?
C19' C18' C17' 115(3) . . ?
C19' C18' H18C 108.5 . . ?
C17' C18' H18C 108.5 . . ?
C19' C18' H18D 108.5 . . ?
C17' C18' H18D 108.5 . . ?
H18C C18' H18D 107.5 . . ?
C18' C19' H19D 109.5 . . ?
C18' C19' H19E 109.5 . . ?
H19D C19' H19E 109.5 . . ?
C18' C19' H19F 109.5 . . ?
H19D C19' H19F 109.5 . . ?
H19E C19' H19F 109.5 . . ?
C20 N4' C21' 132.6(17) . . ?
C20 N4' H4'A 113.7 . . ?
C21' N4' H4'A 113.7 . . ?
C20 N5 C33 124.7(9) . . ?
C20 N5 H5B 117.6 . . ?
C33 N5 H5B 117.6 . . ?
C20 N6 C27 124.6(9) . . ?
C20 N6 H6B 117.7 . . ?
C27 N6 H6B 117.7 . . ?
N5 C20 N4 109.9(14) . . ?
N5 C20 N6 120.1(9) . . ?
N4 C20 N6 128.8(14) . . ?
N5 C20 N4' 121.2(11) . . ?
N6 C20 N4' 118.5(11) . . ?
C20 N4 C21 119(2) . . ?
C20 N4 H4B 120.6 . . ?
C21 N4 H4B 120.6 . . ?
C26 C21 N4 126(3) . . ?
C26 C21 C22 118(3) . . ?
N4 C21 C22 116(3) . . ?
C23 C22 C21 119(3) . . ?
C23 C22 H22A 120.3 . . ?
C21 C22 H22A 120.3 . . ?
C22 C23 C24 120(3) . . ?
C22 C23 H23A 119.9 . . ?
C24 C23 H23A 119.9 . . ?
C25 C24 C23 120(4) . . ?
C25 C24 H24A 119.9 . . ?
C23 C24 H24A 119.9 . . ?
C24 C25 C26 118(4) . . ?
C24 C25 H25A 121.0 . . ?
C26 C25 H25A 121.0 . . ?
C21 C26 C25 124(4) . . ?
C21 C26 H26A 118.0 . . ?
C25 C26 H26A 118.0 . . ?
C32 C27 C28 118.0(13) . . ?
C32 C27 N6 118.9(12) . . ?
C28 C27 N6 123.0(12) . . ?
C29 C28 C27 118.9(13) . . ?
C29 C28 H28A 120.5 . . ?
C27 C28 H28A 120.5 . . ?
C28 C29 C30 121.8(15) . . ?
C28 C29 H29A 119.1 . . ?
C30 C29 H29A 119.1 . . ?
C31 C30 C29 118.3(15) . . ?
C31 C30 H30A 120.8 . . ?
C29 C30 H30A 120.8 . . ?
C32 C31 C30 120.5(13) . . ?
C32 C31 H31A 119.7 . . ?
C30 C31 H31A 119.7 . . ?
C31 C32 C27 122.1(14) . . ?
C31 C32 H32A 118.9 . . ?
C27 C32 H32A 118.9 . . ?
C22' C21' C26' 121(2) . . ?
C22' C21' N4' 120(2) . . ?
C26' C21' N4' 119(2) . . ?
C21' C22' C23' 120(3) . . ?
C21' C22' H22B 119.9 . . ?
C23' C22' H22B 119.9 . . ?
C22' C23' C24' 119(3) . . ?
C22' C23' H23B 120.6 . . ?
C24' C23' H23B 120.6 . . ?
C25' C24' C23' 120(2) . . ?
C25' C24' H24B 120.1 . . ?
C23' C24' H24B 120.1 . . ?
C24' C25' C26' 122(2) . . ?
C24' C25' H25B 119.0 . . ?
C26' C25' H25B 119.0 . . ?
C25' C26' C21' 118(2) . . ?
C25' C26' H26B 121.0 . . ?
C21' C26' H26B 121.0 . . ?
C34' C33 N5 108.9(19) . . ?
C34 C33 N5 109.9(13) . . ?
C34' C33 H33C 110.8 . . ?
N5 C33 H33C 109.7 . . ?
C34' C33 H33D 108.8 . . ?
N5 C33 H33D 110.0 . . ?
H33C C33 H33D 108.6 . . ?
C34 C33 H33A 109.2 . . ?
N5 C33 H33A 110.1 . . ?
C34 C33 H33B 110.2 . . ?
N5 C33 H33B 109.1 . . ?
H33A C33 H33B 108.4 . . ?
C35 C34 C33 119(2) . . ?
C35 C34 H34A 107.6 . . ?
C33 C34 H34A 107.6 . . ?
C35 C34 H34D 107.6 . . ?
C33 C34 H34D 107.6 . . ?
H34A C34 H34D 107.0 . . ?
C34 C35 C36 121(2) . . ?
C34 C35 H35A 107.0 . . ?
C36 C35 H35A 107.0 . . ?
C34 C35 H35D 107.0 . . ?
C36 C35 H35D 107.0 . . ?
H35A C35 H35D 106.7 . . ?
C37 C36 C35 121(2) . . ?
C37 C36 H36A 107.1 . . ?
C35 C36 H36A 107.1 . . ?
C37 C36 H36D 107.1 . . ?
C35 C36 H36D 107.1 . . ?
H36A C36 H36D 106.8 . . ?
C36 C37 C38 111(2) . . ?
C36 C37 H37A 109.5 . . ?
C38 C37 H37A 109.5 . . ?
C36 C37 H37B 109.5 . . ?
C38 C37 H37B 109.5 . . ?
H37A C37 H37B 108.0 . . ?
C37 C38 H38A 109.5 . . ?
C37 C38 H38B 109.5 . . ?
H38A C38 H38B 109.5 . . ?
C37 C38 H38C 109.5 . . ?
H38A C38 H38C 109.5 . . ?
H38B C38 H38C 109.5 . . ?
C33 C34' C35' 102(3) . . ?
C33 C34' H34B 111.4 . . ?
C35' C34' H34B 111.4 . . ?
C33 C34' H34C 111.4 . . ?
C35' C34' H34C 111.4 . . ?
H34B C34' H34C 109.3 . . ?
C36' C35' C34' 110(4) . . ?
C36' C35' H35B 109.7 . . ?
C34' C35' H35B 109.7 . . ?
C36' C35' H35C 109.7 . . ?
C34' C35' H35C 109.7 . . ?
H35B C35' H35C 108.2 . . ?
C37' C36' C35' 112(4) . . ?
C37' C36' H36B 109.3 . . ?
C35' C36' H36B 109.3 . . ?
C37' C36' H36C 109.2 . . ?
C35' C36' H36C 109.2 . . ?
H36B C36' H36C 107.9 . . ?
C36' C37' C38' 102(4) . . ?
C36' C37' H37C 111.4 . . ?
C38' C37' H37C 111.4 . . ?
C36' C37' H37D 111.4 . . ?
C38' C37' H37D 111.4 . . ?
H37C C37' H37D 109.3 . . ?
C37' C38' H38D 109.5 . . ?
C37' C38' H38E 109.5 . . ?
H38D C38' H38E 109.5 . . ?
C37' C38' H38F 109.5 . . ?
H38D C38' H38F 109.5 . . ?
H38E C38' H38F 109.5 . . ?

loop_
_geom_bond_atom_site_label_1
_geom_bond_atom_site_label_2
_geom_bond_distance
_geom_bond_site_symmetry_2
_geom_bond_publ_flag
Re1 O2 1.710(8) . ?
Re1 O3 1.713(8) . ?
Re1 O1 1.742(7) . ?
Re1 O4 1.744(8) . ?
Re2 O6 1.725(9) . ?
Re2 O8 1.727(8) . ?
Re2 O7 1.727(9) . ?
Re2 O5 1.737(9) . ?
N1 C1 1.343(14) . ?
N1 C2 1.407(15) . ?
N1 H1A 0.8800 . ?
N2 C1 1.346(14) . ?
N2 C8 1.425(15) . ?
N2 H2A 0.8800 . ?
N3 C1 1.323(15) . ?
N3 C14 1.444(15) . ?
N3 H3B 0.8800 . ?
C2 C7' 1.384(14) . ?
C2 C3 1.395(12) . ?
C2 C7 1.408(14) . ?
C3 C4 1.387(17) . ?
C3 H3A 0.9500 . ?
C4 C5' 1.386(15) . ?
C4 C5 1.405(14) . ?
C4 H4A 0.9599 . ?
C5 C6 1.406(15) . ?
C5 H5A 0.9500 . ?
C6 C7 1.393(15) . ?
C6 H6A 0.9500 . ?
C7 H7A 0.9500 . ?
C5' C6' 1.29(4) . ?
C5' H5'A 0.9500 . ?
C6' C7' 1.391(15) . ?
C6' H6'A 0.9500 . ?
C7' H7'A 0.9500 . ?
C8 C13 1.363(17) . ?
C8 C9 1.386(16) . ?
C9 C10 1.417(19) . ?
C9 H9A 0.9500 . ?
C10 C11 1.35(2) . ?
C10 H10A 0.9500 . ?
C11 C12 1.38(2) . ?
C11 H11A 0.9500 . ?
C12 C13 1.391(19) . ?
C12 H12A 0.9500 . ?
C13 H13A 0.9500 . ?
C14 C15 1.503(15) . ?
C14 C15' 1.516(15) . ?
C14 H14A 0.9901 . ?
C14 H14B 0.9898 . ?
C14 H14C 0.9901 . ?
C14 H14D 0.9899 . ?
C15 C16 1.516(15) . ?
C15 H15A 0.9900 . ?
C15 H15B 0.9900 . ?
C16 C17 1.512(15) . ?
C16 H16A 0.9900 . ?
C16 H16B 0.9900 . ?
C17 C18 1.514(15) . ?
C17 H17A 0.9900 . ?
C17 H17B 0.9900 . ?
C18 C19 1.512(15) . ?
C18 H18A 0.9900 . ?
C18 H18B 0.9900 . ?
C19 H19A 0.9800 . ?
C19 H19B 0.9800 . ?
C19 H19C 0.9800 . ?
C15' C16' 1.521(15) . ?
C15' H15C 0.9900 . ?
C15' H15D 0.9900 . ?
C16' C17' 1.515(16) . ?
C16' H16C 0.9900 . ?
C16' H16D 0.9900 . ?
C17' C18' 1.516(16) . ?
C17' H17C 0.9900 . ?
C17' H17D 0.9900 . ?
C18' C19' 1.516(16) . ?
C18' H18C 0.9900 . ?
C18' H18D 0.9900 . ?
C19' H19D 0.9800 . ?
C19' H19E 0.9800 . ?
C19' H19F 0.9800 . ?
N4' C20 1.354(13) . ?
N4' C21' 1.43(3) . ?
N4' H4'A 0.8800 . ?
N5 C20 1.316(10) . ?
N5 C33 1.5397(11) . ?
N5 H5B 0.8800 . ?
N6 C20 1.353(10) . ?
N6 C27 1.414(16) . ?
N6 H6B 0.8800 . ?
C20 N4 1.336(14) . ?
N4 C21 1.38(4) . ?
N4 H4B 0.8800 . ?
C21 C26 1.33(5) . ?
C21 C22 1.43(5) . ?
C22 C23 1.35(4) . ?
C22 H22A 0.9500 . ?
C23 C24 1.44(5) . ?
C23 H23A 0.9500 . ?
C24 C25 1.34(5) . ?
C24 H24A 0.9500 . ?
C25 C26 1.40(5) . ?
C25 H25A 0.9500 . ?
C26 H26A 0.9500 . ?
C27 C32 1.375(17) . ?
C27 C28 1.388(19) . ?
C28 C29 1.36(2) . ?
C28 H28A 0.9500 . ?
C29 C30 1.373(19) . ?
C29 H29A 0.9500 . ?
C30 C31 1.36(2) . ?
C30 H30A 0.9500 . ?
C31 C32 1.34(2) . ?
C31 H31A 0.9500 . ?
C32 H32A 0.9500 . ?
C21' C22' 1.38(3) . ?
C21' C26' 1.41(3) . ?
C22' C23' 1.38(4) . ?
C22' H22B 0.9500 . ?
C23' C24' 1.42(3) . ?
C23' H23B 0.9500 . ?
C24' C25' 1.37(3) . ?
C24' H24B 0.9500 . ?
C25' C26' 1.37(3) . ?
C25' H25B 0.9500 . ?
C26' H26B 0.9500 . ?
C33 C34' 1.483(17) . ?
C33 C34 1.511(16) . ?
C33 H33C 0.9599 . ?
C33 H33D 0.9602 . ?
C33 H33A 0.9600 . ?
C33 H33B 0.9600 . ?
C34 C35 1.490(16) . ?
C34 H34A 0.9900 . ?
C34 H34D 0.9900 . ?
C35 C36 1.490(16) . ?
C35 H35A 0.9900 . ?
C35 H35D 0.9900 . ?
C36 C37 1.486(16) . ?
C36 H36A 0.9900 . ?
C36 H36D 0.9900 . ?
C37 C38 1.497(16) . ?
C37 H37A 0.9900 . ?
C37 H37B 0.9900 . ?
C38 H38A 0.9800 . ?
C38 H38B 0.9800 . ?
C38 H38C 0.9800 . ?
C34' C35' 1.500(18) . ?
C34' H34B 0.9900 . ?
C34' H34C 0.9900 . ?
C35' C36' 1.495(17) . ?
C35' H35B 0.9900 . ?
C35' H35C 0.9900 . ?
C36' C37' 1.487(18) . ?
C36' H36B 0.9900 . ?
C36' H36C 0.9900 . ?
C37' C38' 1.488(18) . ?
C37' H37C 0.9900 . ?
C37' H37D 0.9900 . ?
C38' H38D 0.9800 . ?
C38' H38E 0.9800 . ?
C38' H38F 0.9800 . ?

loop_
_geom_torsion_atom_site_label_1
_geom_torsion_atom_site_label_2
_geom_torsion_atom_site_label_3
_geom_torsion_atom_site_label_4
_geom_torsion
_geom_torsion_site_symmetry_1
_geom_torsion_site_symmetry_2
_geom_torsion_site_symmetry_3
_geom_torsion_site_symmetry_4
_geom_torsion_publ_flag
C14 N3 C1 N1 10(2) . . . . ?
C14 N3 C1 N2 -168.7(11) . . . . ?
C2 N1 C1 N3 -157.4(12) . . . . ?
C2 N1 C1 N2 21(2) . . . . ?
C8 N2 C1 N3 -150.2(12) . . . . ?
C8 N2 C1 N1 31.4(19) . . . . ?
C1 N1 C2 C7' -164(2) . . . . ?
C1 N1 C2 C3 36(2) . . . . ?
C1 N1 C2 C7 -138.5(18) . . . . ?
C7' C2 C3 C4 16(2) . . . . ?
C7 C2 C3 C4 -9(2) . . . . ?
N1 C2 C3 C4 176.7(11) . . . . ?
C2 C3 C4 C5' -10(2) . . . . ?
C2 C3 C4 C5 8(2) . . . . ?
C3 C4 C5 C6 -5(3) . . . . ?
C4 C5 C6 C7 3(4) . . . . ?
C5 C6 C7 C2 -3(3) . . . . ?
C3 C2 C7 C6 7(3) . . . . ?
N1 C2 C7 C6 -178.6(18) . . . . ?
C3 C4 C5' C6' 3(3) . . . . ?
C4 C5' C6' C7' -2(4) . . . . ?
C3 C2 C7' C6' -15(3) . . . . ?
N1 C2 C7' C6' -177(2) . . . . ?
C5' C6' C7' C2 9(4) . . . . ?
C1 N2 C8 C13 33.4(18) . . . . ?
C1 N2 C8 C9 -151.0(12) . . . . ?
C13 C8 C9 C10 -1.0(19) . . . . ?
N2 C8 C9 C10 -176.6(11) . . . . ?
C8 C9 C10 C11 0(2) . . . . ?
C9 C10 C11 C12 0(2) . . . . ?
C10 C11 C12 C13 2(2) . . . . ?
C9 C8 C13 C12 2(2) . . . . ?
N2 C8 C13 C12 177.9(12) . . . . ?
C11 C12 C13 C8 -3(2) . . . . ?
C1 N3 C14 C15 163.7(14) . . . . ?
C1 N3 C14 C15' -169.1(17) . . . . ?
N3 C14 C15 C16 70(3) . . . . ?
C14 C15 C16 C17 177(2) . . . . ?
C15 C16 C17 C18 71(3) . . . . ?
C16 C17 C18 C19 176(2) . . . . ?
N3 C14 C15' C16' -58(4) . . . . ?
C14 C15' C16' C17' 180(3) . . . . ?
C15' C16' C17' C18' -179(3) . . . . ?
C16' C17' C18' C19' 64(4) . . . . ?
C33 N5 C20 N4 -160.9(16) . . . . ?
C33 N5 C20 N6 7.9(19) . . . . ?
C33 N5 C20 N4' -176.9(14) . . . . ?
C27 N6 C20 N5 -160.9(11) . . . . ?
C27 N6 C20 N4 6(2) . . . . ?
C27 N6 C20 N4' 23.8(19) . . . . ?
C21' N4' C20 N5 -142(2) . . . . ?
C21' N4' C20 N6 33(3) . . . . ?
N5 C20 N4 C21 -151(2) . . . . ?
N6 C20 N4 C21 41(3) . . . . ?
C20 N4 C21 C26 35(5) . . . . ?
C20 N4 C21 C22 -152(3) . . . . ?
C26 C21 C22 C23 -1(5) . . . . ?
N4 C21 C22 C23 -175(3) . . . . ?
C21 C22 C23 C24 1(5) . . . . ?
C22 C23 C24 C25 -2(5) . . . . ?
C23 C24 C25 C26 2(5) . . . . ?
N4 C21 C26 C25 174(3) . . . . ?
C22 C21 C26 C25 2(5) . . . . ?
C24 C25 C26 C21 -2(5) . . . . ?
C20 N6 C27 C32 -143.9(12) . . . . ?
C20 N6 C27 C28 38.7(18) . . . . ?
C32 C27 C28 C29 3(2) . . . . ?
N6 C27 C28 C29 -179.4(13) . . . . ?
C27 C28 C29 C30 1(2) . . . . ?
C28 C29 C30 C31 -4(2) . . . . ?
C29 C30 C31 C32 2(2) . . . . ?
C30 C31 C32 C27 2(2) . . . . ?
C28 C27 C32 C31 -5(2) . . . . ?
N6 C27 C32 C31 177.6(13) . . . . ?
C20 N4' C21' C22' -157(2) . . . . ?
C20 N4' C21' C26' 25(4) . . . . ?
C26' C21' C22' C23' -3(4) . . . . ?
N4' C21' C22' C23' 179(2) . . . . ?
C21' C22' C23' C24' 3(4) . . . . ?
C22' C23' C24' C25' -3(3) . . . . ?
C23' C24' C25' C26' 3(3) . . . . ?
C24' C25' C26' C21' -2(3) . . . . ?
C22' C21' C26' C25' 2(3) . . . . ?
N4' C21' C26' C25' -180(2) . . . . ?
C20 N5 C33 C34' 150(2) . . . . ?
C20 N5 C33 C34 -166.8(15) . . . . ?
N5 C33 C34 C35 -68(3) . . . . ?
C33 C34 C35 C36 -167(3) . . . . ?
C34 C35 C36 C37 -178(3) . . . . ?
C35 C36 C37 C38 58(4) . . . . ?
N5 C33 C34' C35' 79(3) . . . . ?
C33 C34' C35' C36' 171(3) . . . . ?
C34' C35' C36' C37' 84(5) . . . . ?
C35' C36' C37' C38' 123(5) . . . . ?
